data_1542456
loop_
_publ_author_name
'Itai, Takuma'
'Kojima, Tatsuhiro'
'Konno, Takumi'

_publ_section_title
;
 \m-Sulfido-bis{[1,1'-bis(diphenylphosphanyl)ferrocene-\k^2^<i>P</i>,<i>P</i>']gold}
 methanol monosolvate
;
_journal_coeditor_code SJ4004
_journal_issue 1
_journal_name_full IUCrData
_journal_page_first x152492
_journal_paper_doi 10.1107/S241431461502492X
_journal_volume 1
_journal_year 2016
_chemical_formula_iupac '[Au2 Fe (C17 H14 P)2 S], C H4 O'
_chemical_formula_moiety '(C34 H28 Au2 Fe P2 S), (C H4 O)'
_chemical_formula_sum 'C35 H32 Au2 Fe O P2 S'
_chemical_formula_weight 1012.39
_chemical_name_common
;
{[1,1'-Bis(diphenylphosphino)ferrocene]digold}sulfide methanol monosolvate
;
_chemical_name_systematic
'\m-Sulfido-bis{[1,1'-bis(diphenylphosphanyl)ferrocene-\k<i>P</i>,<i>P</i>']gold} methanol monosolvate'
_space_group_crystal_system monoclinic
_space_group_IT_number 14
_space_group_name_Hall '-P 2yn'
_space_group_name_H-M_alt 'P 1 21/n 1'
_symmetry_space_group_name_Hall '-P 2yn'
_symmetry_space_group_name_H-M 'P 1 21/n 1'
_atom_sites_solution_hydrogens geom
_audit_creation_method SHELXL-2014
_cell_angle_alpha 90
_cell_angle_beta 98.352(7)
_cell_angle_gamma 90
_cell_formula_units_Z 4
_cell_length_a 13.7434(13)
_cell_length_b 12.6277(13)
_cell_length_c 18.7630(18)
_cell_measurement_reflns_used 8771
_cell_measurement_temperature 200(2)
_cell_measurement_theta_max 27.5
_cell_measurement_theta_min 3.04
_cell_volume 3221.7(5)
_computing_cell_refinement
;
PROCESS-AUTO (Rigaku, 2000)
;
_computing_data_collection
;
PROCESS-AUTO (Rigaku, 2000)
;
_computing_data_reduction
;
PROCESS-AUTO (Rigaku, 2000)
;
_computing_molecular_graphics
;
DIAMOND (Putz & Brandenburg, 2011)
;
_computing_publication_material
;
WinGX (Farrugia, 2012)
;
_computing_structure_refinement
;
SHELXL-2014 (Sheldrick, 2015)
;
_computing_structure_solution
;
SHELXS-97 (Sheldrick, 2008)
;
_diffrn_ambient_temperature 200(2)
_diffrn_measured_fraction_theta_full 0.998
_diffrn_measured_fraction_theta_max 0.998
_diffrn_measurement_device_type 'Rigaku VariMax RAPID'
_diffrn_measurement_method 'omega scans'
_diffrn_radiation_type MoK\a
_diffrn_radiation_wavelength 0.71075
_diffrn_reflns_av_R_equivalents 0.0447
_diffrn_reflns_limit_h_max 16
_diffrn_reflns_limit_h_min -16
_diffrn_reflns_limit_k_max 15
_diffrn_reflns_limit_k_min -15
_diffrn_reflns_limit_l_max 22
_diffrn_reflns_limit_l_min -22
_diffrn_reflns_number 26469
_diffrn_reflns_theta_full 25.000
_diffrn_reflns_theta_max 25.682
_diffrn_reflns_theta_min 3.227
_exptl_absorpt_coefficient_mu 9.721
_exptl_absorpt_correction_T_max 0.9947
_exptl_absorpt_correction_T_min 0.5716
_exptl_absorpt_correction_type multi-scan
_exptl_absorpt_process_details
;
(ABSCOR; Higashi, 1995)
;
_exptl_crystal_colour yellow
_exptl_crystal_density_diffrn 2.087
_exptl_crystal_density_method 'not measured'
_exptl_crystal_description needle
_exptl_crystal_F_000 1920
_exptl_crystal_size_max 0.300
_exptl_crystal_size_mid 0.100
_exptl_crystal_size_min 0.010
_refine_diff_density_max 1.032
_refine_diff_density_min -0.546
_refine_ls_extinction_method none
_refine_ls_goodness_of_fit_ref 1.127
_refine_ls_hydrogen_treatment constr
_refine_ls_matrix_type full
_refine_ls_number_parameters 392
_refine_ls_number_reflns 6105
_refine_ls_number_restraints 8
_refine_ls_restrained_S_all 1.127
_refine_ls_R_factor_all 0.0409
_refine_ls_R_factor_gt 0.0307
_refine_ls_shift/su_max 0.001
_refine_ls_shift/su_mean 0.000
_refine_ls_structure_factor_coef Fsqd
_refine_ls_weighting_details 'w=1/[\s^2^(Fo^2^)+(0.0208P)^2^] where P=(Fo^2^+2Fc^2^)/3'
_refine_ls_weighting_scheme calc
_refine_ls_wR_factor_gt 0.0502
_refine_ls_wR_factor_ref 0.0524
_reflns_number_gt 5445
_reflns_number_total 6105
_reflns_threshold_expression 'I > 2\s(I)'
_cod_data_source_file sj4004sup1.cif
_cod_data_source_block I
_cod_depositor_comments 'Adding full bibliography for 1542456.cif.'
_cod_database_code 1542456
_cod_database_fobs_code 1542456
_shelx_space_group_comment
;
The symmetry employed for this shelxl refinement is uniquely defined
by the following loop, which should always be used as a source of
symmetry information in preference to the above space-group names.
They are only intended as comments.
;
_shelx_estimated_absorpt_t_min 0.159
_shelx_estimated_absorpt_t_max 0.909
_shelxl_version_number 2.014

loop_
_space_group_symop_operation_xyz
'x, y, z'
'-x+1/2, y+1/2, -z+1/2'
'-x, -y, -z'
'x-1/2, -y-1/2, z-1/2'

loop_
_atom_site_type_symbol
_atom_site_label
_atom_site_fract_x
_atom_site_fract_y
_atom_site_fract_z
_atom_site_U_iso_or_equiv
_atom_site_adp_type
_atom_site_calc_flag
_atom_site_occupancy
_atom_site_disorder_assembly
_atom_site_disorder_group
Au Au1 0.39803(2) 0.23503(2) 0.09507(2) 0.02544(6) Uani d 1 . .
Au Au2 0.23078(2) 0.20488(2) 0.16975(2) 0.02555(6) Uani d 1 . .
Fe Fe1 0.47576(5) 0.32726(5) 0.31861(3) 0.02381(15) Uani d 1 . .
P P1 0.54820(9) 0.27998(9) 0.15170(6) 0.0231(3) Uani d 1 . .
P P2 0.23049(9) 0.25682(9) 0.28416(6) 0.0235(3) Uani d 1 . .
S S1 0.24432(9) 0.17001(10) 0.05135(6) 0.0315(3) Uani d 1 . .
C C1 0.5572(3) 0.2623(3) 0.2479(2) 0.0226(10) Uani d 1 . .
C C2 0.6197(3) 0.3142(4) 0.3044(2) 0.0274(10) Uani d 1 . .
H H2 0.6635 0.3708 0.2989 0.033 Uiso calc 1 . .
C C3 0.6049(4) 0.2665(4) 0.3704(3) 0.0308(11) Uani d 1 . .
H H3 0.6367 0.2859 0.4170 0.037 Uiso calc 1 . .
C C4 0.5348(3) 0.1852(4) 0.3546(3) 0.0320(11) Uani d 1 . .
H H4 0.5112 0.1404 0.3890 0.038 Uiso calc 1 . .
C C5 0.5054(3) 0.1814(3) 0.2799(2) 0.0260(10) Uani d 1 . .
H H5 0.4592 0.1334 0.2550 0.031 Uiso calc 1 . .
C C6 0.5925(3) 0.4134(3) 0.1388(2) 0.0265(10) Uani d 1 . .
C C7 0.5275(4) 0.4882(4) 0.1072(3) 0.0432(14) Uani d 1 . .
H H7 0.4600 0.4709 0.0944 0.052 Uiso calc 1 . .
C C8 0.5609(5) 0.5893(4) 0.0940(4) 0.0604(18) Uani d 1 . .
H H8 0.5159 0.6404 0.0713 0.073 Uiso calc 1 . .
C C9 0.6571(5) 0.6162(4) 0.1131(3) 0.0498(15) Uani d 1 . .
H H9 0.6789 0.6857 0.1043 0.060 Uiso calc 1 . .
C C10 0.7220(4) 0.5426(4) 0.1448(3) 0.0403(13) Uani d 1 . .
H H10 0.7891 0.5613 0.1586 0.048 Uiso calc 1 . .
C C11 0.6908(3) 0.4405(4) 0.1572(2) 0.0321(11) Uani d 1 . .
H H11 0.7368 0.3892 0.1783 0.038 Uiso calc 1 . .
C C12 0.6439(3) 0.1923(3) 0.1277(2) 0.0246(10) Uani d 1 . .
C C13 0.7252(3) 0.1646(4) 0.1775(3) 0.0316(11) Uani d 1 . .
H H13 0.7322 0.1926 0.2249 0.038 Uiso calc 1 . .
C C14 0.7960(4) 0.0964(4) 0.1582(3) 0.0402(13) Uani d 1 . .
H H14 0.8520 0.0788 0.1921 0.048 Uiso calc 1 . .
C C15 0.7848(4) 0.0543(4) 0.0900(3) 0.0408(13) Uani d 1 . .
H H15 0.8333 0.0075 0.0767 0.049 Uiso calc 1 . .
C C16 0.7043(4) 0.0793(4) 0.0407(3) 0.0423(14) Uani d 1 . .
H H16 0.6968 0.0492 -0.0061 0.051 Uiso calc 1 . .
C C17 0.6335(4) 0.1488(3) 0.0594(2) 0.0311(11) Uani d 1 . .
H H17 0.5779 0.1664 0.0251 0.037 Uiso calc 1 . .
C C18 0.3279(3) 0.3494(3) 0.3119(2) 0.0254(10) Uani d 1 . .
C C19 0.3748(3) 0.3704(4) 0.3834(3) 0.0334(12) Uani d 1 . .
H H19 0.3623 0.3349 0.4257 0.040 Uiso calc 1 . .
C C20 0.4427(3) 0.4529(4) 0.3803(3) 0.0439(15) Uani d 1 . .
H H20 0.4843 0.4826 0.4201 0.053 Uiso calc 1 . .
C C21 0.4383(4) 0.4837(4) 0.3079(3) 0.0419(14) Uani d 1 . .
H H21 0.4763 0.5384 0.2907 0.050 Uiso calc 1 . .
C C22 0.3681(3) 0.4201(3) 0.2646(3) 0.0320(12) Uani d 1 . .
H H22 0.3511 0.4239 0.2138 0.038 Uiso calc 1 . .
C C23 0.2466(3) 0.1536(3) 0.3525(2) 0.0254(10) Uani d 1 . .
C C24 0.2985(3) 0.0625(4) 0.3396(3) 0.0324(11) Uani d 1 . .
H H24 0.3234 0.0548 0.2952 0.039 Uiso calc 1 . .
C C25 0.3141(4) -0.0162(4) 0.3903(3) 0.0410(13) Uani d 1 . .
H H25 0.3494 -0.0781 0.3809 0.049 Uiso calc 1 . .
C C26 0.2785(4) -0.0056(4) 0.4547(3) 0.0459(14) Uani d 1 . .
H H26 0.2897 -0.0602 0.4898 0.055 Uiso calc 1 . .
C C27 0.2269(4) 0.0834(4) 0.4687(3) 0.0483(15) Uani d 1 . .
H H27 0.2020 0.0904 0.5131 0.058 Uiso calc 1 . .
C C28 0.2115(4) 0.1625(4) 0.4175(3) 0.0363(12) Uani d 1 . .
H H28 0.1761 0.2242 0.4272 0.044 Uiso calc 1 . .
C C29 0.1186(3) 0.3250(3) 0.2995(2) 0.0241(10) Uani d 1 . .
C C30 0.1185(4) 0.4138(4) 0.3427(3) 0.0321(11) Uani d 1 . .
H H30 0.1791 0.4446 0.3634 0.038 Uiso calc 1 . .
C C31 0.0309(4) 0.4580(4) 0.3558(3) 0.0408(13) Uani d 1 . .
H H31 0.0318 0.5182 0.3863 0.049 Uiso calc 1 . .
C C32 -0.0563(4) 0.4163(4) 0.3254(3) 0.0508(16) Uani d 1 . .
H H32 -0.1162 0.4474 0.3345 0.061 Uiso calc 1 . .
C C33 -0.0578(4) 0.3285(4) 0.2812(4) 0.065(2) Uani d 1 . .
H H33 -0.1189 0.2990 0.2602 0.077 Uiso calc 1 . .
C C34 0.0291(4) 0.2838(4) 0.2676(3) 0.0499(16) Uani d 1 . .
H H34 0.0278 0.2245 0.2364 0.060 Uiso calc 1 . .
O O1 -0.0057(4) 0.1917(5) 0.0573(5) 0.095(3) Uani d 0.822(12) A 1
H H1A 0.0554 0.1950 0.0574 0.143 Uiso calc 0.822(12) A 1
C C35 -0.0431(17) 0.2927(15) 0.0602(13) 0.113(7) Uani d 0.822(12) A 1
H H35A -0.0284 0.3335 0.0187 0.170 Uiso calc 0.822(12) A 1
H H35B -0.0131 0.3273 0.1048 0.170 Uiso calc 0.822(12) A 1
H H35C -0.1145 0.2889 0.0593 0.170 Uiso calc 0.822(12) A 1
O O2 0.025(2) 0.292(2) 0.0241(16) 0.074(11) Uiso d 0.178(12) A 2
H H2B 0.0519 0.3513 0.0309 0.111 Uiso calc 0.178(12) A 2
C C36 -0.042(4) 0.284(4) 0.063(3) 0.024(11) Uiso d 0.178(12) A 2
H H36A -0.0388 0.3442 0.0962 0.037 Uiso calc 0.178(12) A 2
H H36B -0.0333 0.2179 0.0908 0.037 Uiso calc 0.178(12) A 2
H H36C -0.1065 0.2830 0.0326 0.037 Uiso calc 0.178(12) A 2

loop_
_atom_site_aniso_label
_atom_site_aniso_U_11
_atom_site_aniso_U_22
_atom_site_aniso_U_33
_atom_site_aniso_U_12
_atom_site_aniso_U_13
_atom_site_aniso_U_23
Au1 0.02336(10) 0.03084(10) 0.02091(10) 0.00051(8) -0.00083(7) -0.00180(7)
Au2 0.02393(10) 0.02795(10) 0.02366(10) -0.00089(8) -0.00025(7) -0.00423(7)
Fe1 0.0194(3) 0.0265(3) 0.0249(4) 0.0004(3) 0.0013(3) -0.0051(3)
P1 0.0212(6) 0.0264(6) 0.0210(6) 0.0000(5) 0.0008(5) -0.0009(5)
P2 0.0200(6) 0.0252(6) 0.0250(6) -0.0006(5) 0.0024(5) -0.0031(5)
S1 0.0268(7) 0.0415(7) 0.0235(6) -0.0007(6) -0.0051(5) -0.0083(5)
C1 0.019(2) 0.027(2) 0.023(2) 0.002(2) 0.0030(19) -0.0018(19)
C2 0.017(2) 0.037(3) 0.027(3) 0.001(2) -0.002(2) -0.004(2)
C3 0.025(3) 0.044(3) 0.021(3) 0.007(2) -0.002(2) -0.005(2)
C4 0.034(3) 0.037(3) 0.025(3) 0.009(2) 0.005(2) 0.003(2)
C5 0.026(3) 0.026(2) 0.025(3) 0.002(2) 0.004(2) -0.0005(19)
C6 0.031(3) 0.028(2) 0.022(3) 0.000(2) 0.007(2) -0.0012(19)
C7 0.040(3) 0.037(3) 0.052(4) -0.004(3) 0.004(3) 0.008(3)
C8 0.062(5) 0.033(3) 0.085(5) -0.002(3) 0.006(4) 0.015(3)
C9 0.066(4) 0.026(3) 0.059(4) -0.014(3) 0.014(3) 0.005(3)
C10 0.041(3) 0.045(3) 0.035(3) -0.017(3) 0.008(3) -0.008(2)
C11 0.027(3) 0.039(3) 0.030(3) -0.003(2) 0.005(2) -0.001(2)
C12 0.022(2) 0.026(2) 0.029(3) -0.001(2) 0.011(2) -0.0021(19)
C13 0.026(3) 0.035(3) 0.033(3) -0.001(2) 0.004(2) -0.003(2)
C14 0.024(3) 0.041(3) 0.056(4) 0.005(2) 0.004(3) -0.001(3)
C15 0.034(3) 0.039(3) 0.053(4) 0.008(3) 0.019(3) -0.004(3)
C16 0.057(4) 0.039(3) 0.035(3) 0.007(3) 0.020(3) -0.001(2)
C17 0.033(3) 0.036(3) 0.025(3) 0.003(2) 0.006(2) 0.000(2)
C18 0.019(2) 0.029(2) 0.028(3) 0.004(2) 0.002(2) -0.011(2)
C19 0.025(3) 0.045(3) 0.031(3) 0.003(2) 0.006(2) -0.017(2)
C20 0.020(3) 0.046(3) 0.065(4) -0.001(2) 0.001(3) -0.035(3)
C21 0.024(3) 0.023(2) 0.078(5) -0.001(2) 0.006(3) -0.005(3)
C22 0.017(3) 0.027(2) 0.052(3) 0.004(2) 0.006(2) 0.005(2)
C23 0.023(2) 0.027(2) 0.027(3) -0.004(2) 0.004(2) -0.0046(19)
C24 0.029(3) 0.032(3) 0.035(3) -0.002(2) 0.005(2) -0.003(2)
C25 0.043(3) 0.026(3) 0.052(4) 0.002(2) 0.000(3) 0.001(2)
C26 0.048(4) 0.039(3) 0.046(4) -0.004(3) -0.006(3) 0.013(3)
C27 0.054(4) 0.058(3) 0.034(3) -0.001(3) 0.011(3) 0.008(3)
C28 0.039(3) 0.038(3) 0.033(3) 0.007(2) 0.011(2) -0.002(2)
C29 0.019(2) 0.026(2) 0.026(3) -0.001(2) -0.0004(19) 0.0022(19)
C30 0.025(3) 0.034(3) 0.037(3) -0.001(2) 0.003(2) -0.006(2)
C31 0.034(3) 0.032(3) 0.057(4) 0.004(2) 0.011(3) -0.012(2)
C32 0.027(3) 0.040(3) 0.087(5) 0.008(3) 0.013(3) -0.004(3)
C33 0.023(3) 0.047(3) 0.117(6) 0.002(3) -0.012(3) -0.024(4)
C34 0.029(3) 0.037(3) 0.079(5) 0.001(3) -0.008(3) -0.023(3)
O1 0.038(4) 0.083(5) 0.159(8) -0.005(3) -0.009(4) 0.015(4)
C35 0.090(10) 0.089(9) 0.155(16) -0.001(7) 0.001(9) 0.010(8)

loop_
_atom_type_symbol
_atom_type_description
_atom_type_scat_dispersion_real
_atom_type_scat_dispersion_imag
_atom_type_scat_source
Au Au -2.0133 8.8022 'International Tables Vol C Tables 4.2.6.8 and 6.1.1.4'
Fe Fe 0.3463 0.8444 'International Tables Vol C Tables 4.2.6.8 and 6.1.1.4'
P P 0.1023 0.0942 'International Tables Vol C Tables 4.2.6.8 and 6.1.1.4'
S S 0.1246 0.1234 'International Tables Vol C Tables 4.2.6.8 and 6.1.1.4'
C C 0.0033 0.0016 'International Tables Vol C Tables 4.2.6.8 and 6.1.1.4'
H H 0.0000 0.0000 'International Tables Vol C Tables 4.2.6.8 and 6.1.1.4'
O O 0.0106 0.0060 'International Tables Vol C Tables 4.2.6.8 and 6.1.1.4'

loop_
_geom_angle_atom_site_label_1
_geom_angle_atom_site_label_2
_geom_angle_atom_site_label_3
_geom_angle
_geom_angle_publ_flag
S1 Au1 Au2 51.10(3) y
S1 Au2 Au1 51.24(3) y
P1 Au1 S1 171.06(4) y
P2 Au2 S1 172.59(4) y
P1 Au1 Au2 122.96(3) y
P2 Au2 Au1 122.54(3) y
C1 Fe1 C18 130.97(18) ?
C1 Fe1 C22 109.71(19) ?
C18 Fe1 C22 40.97(17) ?
C1 Fe1 C2 40.94(17) ?
C18 Fe1 C2 168.62(18) ?
C22 Fe1 C2 128.96(18) ?
C1 Fe1 C4 68.34(17) ?
C18 Fe1 C4 119.05(18) ?
C22 Fe1 C4 153.41(19) ?
C2 Fe1 C4 68.08(18) ?
C1 Fe1 C5 41.03(16) ?
C18 Fe1 C5 110.54(18) ?
C22 Fe1 C5 120.68(19) ?
C2 Fe1 C5 68.50(18) ?
C4 Fe1 C5 40.12(18) ?
C1 Fe1 C21 118.8(2) ?
C18 Fe1 C21 68.06(18) ?
C22 Fe1 C21 40.60(19) ?
C2 Fe1 C21 107.47(19) ?
C4 Fe1 C21 164.5(2) ?
C5 Fe1 C21 153.8(2) ?
C1 Fe1 C3 68.64(18) ?
C18 Fe1 C3 150.45(19) ?
C22 Fe1 C3 165.73(18) ?
C2 Fe1 C3 40.62(18) ?
C4 Fe1 C3 40.36(19) ?
C5 Fe1 C3 68.06(19) ?
C21 Fe1 C3 126.7(2) ?
C1 Fe1 C19 169.06(18) ?
C18 Fe1 C19 40.85(18) ?
C22 Fe1 C19 68.7(2) ?
C2 Fe1 C19 148.51(19) ?
C4 Fe1 C19 108.0(2) ?
C5 Fe1 C19 129.69(19) ?
C21 Fe1 C19 67.6(2) ?
C3 Fe1 C19 115.7(2) ?
C1 Fe1 C20 150.34(19) ?
C18 Fe1 C20 68.17(18) ?
C22 Fe1 C20 68.4(2) ?
C2 Fe1 C20 115.72(19) ?
C4 Fe1 C20 127.0(2) ?
C5 Fe1 C20 165.7(2) ?
C21 Fe1 C20 40.1(2) ?
C3 Fe1 C20 105.7(2) ?
C19 Fe1 C20 40.10(18) ?
C1 P1 C6 105.8(2) ?
C1 P1 C12 103.0(2) ?
C6 P1 C12 105.18(19) ?
C1 P1 Au1 111.46(15) ?
C6 P1 Au1 118.15(16) ?
C12 P1 Au1 112.01(16) ?
C18 P2 C23 104.6(2) ?
C18 P2 C29 104.90(19) ?
C23 P2 C29 104.3(2) ?
C18 P2 Au2 111.26(15) ?
C23 P2 Au2 116.60(14) ?
C29 P2 Au2 114.08(15) ?
Au2 S1 Au1 77.66(4) ?
C2 C1 C5 107.5(4) ?
C2 C1 P1 129.4(3) ?
C5 C1 P1 122.9(3) ?
C2 C1 Fe1 70.0(2) ?
C5 C1 Fe1 70.0(2) ?
P1 C1 Fe1 129.7(2) ?
C3 C2 C1 107.9(4) ?
C3 C2 Fe1 69.9(3) ?
C1 C2 Fe1 69.1(2) ?
C3 C2 H2 126.0 ?
C1 C2 H2 126.0 ?
Fe1 C2 H2 126.5 ?
C4 C3 C2 107.8(4) ?
C4 C3 Fe1 69.7(3) ?
C2 C3 Fe1 69.5(3) ?
C4 C3 H3 126.1 ?
C2 C3 H3 126.1 ?
Fe1 C3 H3 126.3 ?
C5 C4 C3 108.9(4) ?
C5 C4 Fe1 69.9(3) ?
C3 C4 Fe1 69.9(3) ?
C5 C4 H4 125.5 ?
C3 C4 H4 125.5 ?
Fe1 C4 H4 126.2 ?
C4 C5 C1 107.9(4) ?
C4 C5 Fe1 69.9(3) ?
C1 C5 Fe1 69.0(2) ?
C4 C5 H5 126.0 ?
C1 C5 H5 126.0 ?
Fe1 C5 H5 126.6 ?
C7 C6 C11 119.1(4) ?
C7 C6 P1 119.0(4) ?
C11 C6 P1 121.8(4) ?
C6 C7 C8 119.9(5) ?
C6 C7 H7 120.1 ?
C8 C7 H7 120.1 ?
C9 C8 C7 120.9(6) ?
C9 C8 H8 119.5 ?
C7 C8 H8 119.5 ?
C8 C9 C10 119.6(5) ?
C8 C9 H9 120.2 ?
C10 C9 H9 120.2 ?
C9 C10 C11 120.5(5) ?
C9 C10 H10 119.8 ?
C11 C10 H10 119.8 ?
C10 C11 C6 120.0(5) ?
C10 C11 H11 120.0 ?
C6 C11 H11 120.0 ?
C17 C12 C13 119.1(4) ?
C17 C12 P1 119.2(4) ?
C13 C12 P1 121.6(3) ?
C14 C13 C12 120.5(5) ?
C14 C13 H13 119.8 ?
C12 C13 H13 119.8 ?
C15 C14 C13 119.7(5) ?
C15 C14 H14 120.2 ?
C13 C14 H14 120.2 ?
C16 C15 C14 120.6(5) ?
C16 C15 H15 119.7 ?
C14 C15 H15 119.7 ?
C15 C16 C17 120.1(5) ?
C15 C16 H16 119.9 ?
C17 C16 H16 119.9 ?
C12 C17 C16 120.0(5) ?
C12 C17 H17 120.0 ?
C16 C17 H17 120.0 ?
C19 C18 C22 107.8(4) ?
C19 C18 P2 127.6(4) ?
C22 C18 P2 124.5(4) ?
C19 C18 Fe1 69.9(2) ?
C22 C18 Fe1 69.5(2) ?
P2 C18 Fe1 128.5(2) ?
C20 C19 C18 108.1(5) ?
C20 C19 Fe1 70.2(3) ?
C18 C19 Fe1 69.2(2) ?
C20 C19 H19 125.9 ?
C18 C19 H19 125.9 ?
Fe1 C19 H19 126.3 ?
C21 C20 C19 108.0(5) ?
C21 C20 Fe1 69.6(3) ?
C19 C20 Fe1 69.7(3) ?
C21 C20 H20 126.0 ?
C19 C20 H20 126.0 ?
Fe1 C20 H20 126.3 ?
C20 C21 C22 109.1(4) ?
C20 C21 Fe1 70.3(3) ?
C22 C21 Fe1 69.5(2) ?
C20 C21 H21 125.4 ?
C22 C21 H21 125.4 ?
Fe1 C21 H21 126.4 ?
C21 C22 C18 106.9(5) ?
C21 C22 Fe1 69.9(3) ?
C18 C22 Fe1 69.5(3) ?
C21 C22 H22 126.5 ?
C18 C22 H22 126.5 ?
Fe1 C22 H22 125.6 ?
C28 C23 C24 118.4(4) ?
C28 C23 P2 122.8(3) ?
C24 C23 P2 118.8(3) ?
C25 C24 C23 120.7(4) ?
C25 C24 H24 119.7 ?
C23 C24 H24 119.7 ?
C24 C25 C26 120.0(5) ?
C24 C25 H25 120.0 ?
C26 C25 H25 120.0 ?
C25 C26 C27 120.4(5) ?
C25 C26 H26 119.8 ?
C27 C26 H26 119.8 ?
C26 C27 C28 119.3(5) ?
C26 C27 H27 120.3 ?
C28 C27 H27 120.3 ?
C23 C28 C27 121.2(5) ?
C23 C28 H28 119.4 ?
C27 C28 H28 119.4 ?
C30 C29 C34 118.7(4) ?
C30 C29 P2 123.2(4) ?
C34 C29 P2 118.0(4) ?
C31 C30 C29 120.5(5) ?
C31 C30 H30 119.8 ?
C29 C30 H30 119.8 ?
C32 C31 C30 120.5(5) ?
C32 C31 H31 119.7 ?
C30 C31 H31 119.7 ?
C31 C32 C33 119.9(5) ?
C31 C32 H32 120.1 ?
C33 C32 H32 120.1 ?
C34 C33 C32 120.1(5) ?
C34 C33 H33 119.9 ?
C32 C33 H33 119.9 ?
C33 C34 C29 120.3(5) ?
C33 C34 H34 119.9 ?
C29 C34 H34 119.9 ?
C35 O1 H1A 109.5 ?
O1 C35 H35A 109.5 ?
O1 C35 H35B 109.5 ?
H35A C35 H35B 109.5 ?
O1 C35 H35C 109.5 ?
H35A C35 H35C 109.5 ?
H35B C35 H35C 109.5 ?
C36 O2 H2B 109.5 ?
O2 C36 H36A 109.5 ?
O2 C36 H36B 109.5 ?
H36A C36 H36B 109.5 ?
O2 C36 H36C 109.5 ?
H36A C36 H36C 109.5 ?
H36B C36 H36C 109.5 ?

loop_
_geom_bond_atom_site_label_1
_geom_bond_atom_site_label_2
_geom_bond_distance
_geom_bond_publ_flag
Au1 P1 2.2524(12) y
Au1 S1 2.3036(12) y
Au2 P2 2.2452(12) y
Au2 S1 2.2988(12) y
Au1 Au2 2.8857(3) y
Fe1 C1 2.029(4) ?
Fe1 C18 2.037(4) ?
Fe1 C22 2.038(5) ?
Fe1 C2 2.041(4) ?
Fe1 C4 2.042(5) ?
Fe1 C5 2.043(4) ?
Fe1 C21 2.044(5) ?
Fe1 C3 2.046(5) ?
Fe1 C19 2.047(4) ?
Fe1 C20 2.053(5) ?
P1 C1 1.805(4) ?
P1 C6 1.819(4) ?
P1 C12 1.825(4) ?
P2 C18 1.797(4) ?
P2 C23 1.820(5) ?
P2 C29 1.822(4) ?
C1 C2 1.423(6) ?
C1 C5 1.427(6) ?
C2 C3 1.418(6) ?
C2 H2 0.9500 ?
C3 C4 1.410(7) ?
C3 H3 0.9500 ?
C4 C5 1.401(6) ?
C4 H4 0.9500 ?
C5 H5 0.9500 ?
C6 C7 1.373(6) ?
C6 C11 1.389(6) ?
C7 C8 1.392(7) ?
C7 H7 0.9500 ?
C8 C9 1.362(8) ?
C8 H8 0.9500 ?
C9 C10 1.364(7) ?
C9 H9 0.9500 ?
C10 C11 1.389(6) ?
C10 H10 0.9500 ?
C11 H11 0.9500 ?
C12 C17 1.383(6) ?
C12 C13 1.393(6) ?
C13 C14 1.386(6) ?
C13 H13 0.9500 ?
C14 C15 1.375(7) ?
C14 H14 0.9500 ?
C15 C16 1.372(7) ?
C15 H15 0.9500 ?
C16 C17 1.392(6) ?
C16 H16 0.9500 ?
C17 H17 0.9500 ?
C18 C19 1.425(6) ?
C18 C22 1.426(6) ?
C19 C20 1.406(7) ?
C19 H19 0.9500 ?
C20 C21 1.405(7) ?
C20 H20 0.9500 ?
C21 C22 1.416(7) ?
C21 H21 0.9500 ?
C22 H22 0.9500 ?
C23 C28 1.379(6) ?
C23 C24 1.393(6) ?
C24 C25 1.371(7) ?
C24 H24 0.9500 ?
C25 C26 1.374(7) ?
C25 H25 0.9500 ?
C26 C27 1.375(7) ?
C26 H26 0.9500 ?
C27 C28 1.381(7) ?
C27 H27 0.9500 ?
C28 H28 0.9500 ?
C29 C30 1.383(6) ?
C29 C34 1.388(7) ?
C30 C31 1.381(6) ?
C30 H30 0.9500 ?
C31 C32 1.356(7) ?
C31 H31 0.9500 ?
C32 C33 1.383(7) ?
C32 H32 0.9500 ?
C33 C34 1.378(7) ?
C33 H33 0.9500 ?
C34 H34 0.9500 ?
O1 C35 1.378(18) ?
O1 H1A 0.8400 ?
C35 H35A 0.9800 ?
C35 H35B 0.9800 ?
C35 H35C 0.9800 ?
O2 C36 1.26(6) ?
O2 H2B 0.8400 ?
C36 H36A 0.9800 ?
C36 H36B 0.9800 ?
C36 H36C 0.9800 ?

loop_
_geom_hbond_atom_site_label_D
_geom_hbond_atom_site_label_H
_geom_hbond_atom_site_label_A
_geom_hbond_site_symmetry_A
_geom_hbond_distance_DH
_geom_hbond_distance_HA
_geom_hbond_distance_DA
_geom_hbond_angle_DHA
O1 H1A S1 . 0.84 2.63 3.465(6) 170
C3 H3 S1 4_666 0.95 2.79 3.734(5) 175
C27 H27 Cg(1) 4_566 0.95 2.83 3.659(6) 146
C32 H32 Cg(2) 2 0.95 2.88 3.717(6) 147

loop_
_geom_torsion_atom_site_label_1
_geom_torsion_atom_site_label_2
_geom_torsion_atom_site_label_3
_geom_torsion_atom_site_label_4
_geom_torsion
C6 P1 C1 C2 -24.5(5)
C12 P1 C1 C2 85.6(4)
Au1 P1 C1 C2 -154.1(4)
C6 P1 C1 C5 162.0(4)
C12 P1 C1 C5 -87.9(4)
Au1 P1 C1 C5 32.4(4)
C6 P1 C1 Fe1 71.6(3)
C12 P1 C1 Fe1 -178.3(3)
Au1 P1 C1 Fe1 -58.1(3)
C5 C1 C2 C3 -0.9(5)
P1 C1 C2 C3 -175.2(3)
Fe1 C1 C2 C3 59.3(3)
C5 C1 C2 Fe1 -60.2(3)
P1 C1 C2 Fe1 125.5(4)
C1 C2 C3 C4 0.6(5)
Fe1 C2 C3 C4 59.4(3)
C1 C2 C3 Fe1 -58.8(3)
C2 C3 C4 C5 0.0(5)
Fe1 C3 C4 C5 59.3(3)
C2 C3 C4 Fe1 -59.3(3)
C3 C4 C5 C1 -0.5(5)
Fe1 C4 C5 C1 58.7(3)
C3 C4 C5 Fe1 -59.3(3)
C2 C1 C5 C4 0.9(5)
P1 C1 C5 C4 175.6(3)
Fe1 C1 C5 C4 -59.3(3)
C2 C1 C5 Fe1 60.2(3)
P1 C1 C5 Fe1 -125.1(3)
C1 P1 C6 C7 -113.1(4)
C12 P1 C6 C7 138.3(4)
Au1 P1 C6 C7 12.5(4)
C1 P1 C6 C11 69.6(4)
C12 P1 C6 C11 -38.9(4)
Au1 P1 C6 C11 -164.8(3)
C11 C6 C7 C8 0.2(8)
P1 C6 C7 C8 -177.2(4)
C6 C7 C8 C9 -1.2(9)
C7 C8 C9 C10 0.8(10)
C8 C9 C10 C11 0.5(9)
C9 C10 C11 C6 -1.5(7)
C7 C6 C11 C10 1.2(7)
P1 C6 C11 C10 178.4(3)
C1 P1 C12 C17 152.1(3)
C6 P1 C12 C17 -97.4(4)
Au1 P1 C12 C17 32.2(4)
C1 P1 C12 C13 -25.2(4)
C6 P1 C12 C13 85.4(4)
Au1 P1 C12 C13 -145.1(3)
C17 C12 C13 C14 1.6(7)
P1 C12 C13 C14 178.9(4)
C12 C13 C14 C15 -1.3(7)
C13 C14 C15 C16 0.1(8)
C14 C15 C16 C17 0.7(8)
C13 C12 C17 C16 -0.8(7)
P1 C12 C17 C16 -178.1(3)
C15 C16 C17 C12 -0.4(7)
C23 P2 C18 C19 -28.2(4)
C29 P2 C18 C19 81.2(4)
Au2 P2 C18 C19 -154.9(3)
C23 P2 C18 C22 155.5(3)
C29 P2 C18 C22 -95.0(4)
Au2 P2 C18 C22 28.8(4)
C23 P2 C18 Fe1 65.2(3)
C29 P2 C18 Fe1 174.7(3)
Au2 P2 C18 Fe1 -61.5(3)
C22 C18 C19 C20 0.1(5)
P2 C18 C19 C20 -176.6(3)
Fe1 C18 C19 C20 59.6(3)
C22 C18 C19 Fe1 -59.5(3)
P2 C18 C19 Fe1 123.8(3)
C18 C19 C20 C21 0.3(5)
Fe1 C19 C20 C21 59.3(3)
C18 C19 C20 Fe1 -59.0(3)
C19 C20 C21 C22 -0.6(5)
Fe1 C20 C21 C22 58.8(3)
C19 C20 C21 Fe1 -59.4(3)
C20 C21 C22 C18 0.6(5)
Fe1 C21 C22 C18 59.9(3)
C20 C21 C22 Fe1 -59.3(3)
C19 C18 C22 C21 -0.5(5)
P2 C18 C22 C21 176.4(3)
Fe1 C18 C22 C21 -60.2(3)
C19 C18 C22 Fe1 59.7(3)
P2 C18 C22 Fe1 -123.4(3)
C18 P2 C23 C28 82.6(4)
C29 P2 C23 C28 -27.3(5)
Au2 P2 C23 C28 -154.0(4)
C18 P2 C23 C24 -95.9(4)
C29 P2 C23 C24 154.2(4)
Au2 P2 C23 C24 27.4(4)
C28 C23 C24 C25 0.0(7)
P2 C23 C24 C25 178.7(4)
C23 C24 C25 C26 -0.1(8)
C24 C25 C26 C27 0.3(9)
C25 C26 C27 C28 -0.4(9)
C24 C23 C28 C27 -0.1(8)
P2 C23 C28 C27 -178.7(4)
C26 C27 C28 C23 0.3(9)
C18 P2 C29 C30 -16.6(4)
C23 P2 C29 C30 93.1(4)
Au2 P2 C29 C30 -138.6(4)
C18 P2 C29 C34 165.1(4)
C23 P2 C29 C34 -85.2(4)
Au2 P2 C29 C34 43.1(4)
C34 C29 C30 C31 2.3(7)
P2 C29 C30 C31 -176.0(4)
C29 C30 C31 C32 -1.3(8)
C30 C31 C32 C33 0.3(9)
C31 C32 C33 C34 -0.4(10)
C32 C33 C34 C29 1.5(10)
C30 C29 C34 C33 -2.4(8)
P2 C29 C34 C33 175.9(5)
